data_4081110
loop_
_publ_author_name
'Ren, Shikuo'
'Qiu, Zaozao'
'Xie, Zuowei'

_publ_section_title
;
 Synthesis of Neutral Group 4 Metal--Carboryne Complexes and Their
 Reactivity toward Unsaturated Molecules
;
_journal_issue 15
_journal_name_full Organometallics
_journal_page_first 4292
_journal_paper_doi 10.1021/om400458r
_journal_volume 32
_journal_year 2013
_chemical_formula_sum 'C61 H90 B10 N4 O3 Zr'
_chemical_formula_weight 1126.69
_chemical_name_systematic
; 
 ? 
;
_space_group_IT_number 14
_symmetry_cell_setting monoclinic
_symmetry_space_group_name_Hall '-P 2yn'
_symmetry_space_group_name_H-M 'P 1 21/n 1'
_atom_sites_solution_hydrogens geom
_atom_sites_solution_primary direct
_atom_sites_solution_secondary difmap
_audit_creation_method SHELXL-97
_cell_angle_alpha 90.00
_cell_angle_beta 109.396(2)
_cell_angle_gamma 90.00
_cell_formula_units_Z 4
_cell_length_a 21.486(2)
_cell_length_b 12.4869(14)
_cell_length_c 24.828(2)
_cell_measurement_reflns_used 883
_cell_measurement_temperature 293(2)
_cell_measurement_theta_max 19.25
_cell_measurement_theta_min 2.59
_cell_volume 6283.1(10)
_computing_cell_refinement 'BRUKER SMART CCD DIFFRACTOMETER'
_computing_data_collection 'BRUKER SMART CCD DIFFRACTOMETER'
_computing_data_reduction 'BRUKER SMART CCD DIFFRACTOMETER'
_computing_molecular_graphics 'SIEMENS SHELXTL'
_computing_publication_material 'SIEMENS SHELXTL'
_computing_structure_refinement 'SHELXL-97 (Sheldrick, 1997)'
_computing_structure_solution 'SHELXS-97 (Sheldrick, 1990)'
_diffrn_ambient_temperature 293(2)
_diffrn_measured_fraction_theta_full 1.000
_diffrn_measured_fraction_theta_max 1.000
_diffrn_measurement_device_type 'BRUKER SMART CCD DIFFRACTOMETER'
_diffrn_measurement_method 'OMEGA SCAN'
_diffrn_radiation_monochromator graphite
_diffrn_radiation_source 'fine-focus sealed tube'
_diffrn_radiation_type MoK\a
_diffrn_radiation_wavelength 0.71073
_diffrn_reflns_av_R_equivalents 0.0865
_diffrn_reflns_av_sigmaI/netI 0.1045
_diffrn_reflns_limit_h_max 25
_diffrn_reflns_limit_h_min -22
_diffrn_reflns_limit_k_max 14
_diffrn_reflns_limit_k_min -14
_diffrn_reflns_limit_l_max 26
_diffrn_reflns_limit_l_min -29
_diffrn_reflns_number 33489
_diffrn_reflns_theta_full 25.00
_diffrn_reflns_theta_max 25.00
_diffrn_reflns_theta_min 1.09
_exptl_absorpt_coefficient_mu 0.221
_exptl_absorpt_correction_T_max 1.000
_exptl_absorpt_correction_T_min 0.627730
_exptl_absorpt_correction_type multi-scan
_exptl_crystal_colour Colourless
_exptl_crystal_density_diffrn 1.191
_exptl_crystal_density_meas 0
_exptl_crystal_density_method 'not measured'
_exptl_crystal_description Block
_exptl_crystal_F_000 2392
_exptl_crystal_size_max 0.50
_exptl_crystal_size_mid 0.30
_exptl_crystal_size_min 0.20
_refine_diff_density_max 0.516
_refine_diff_density_min -0.821
_refine_diff_density_rms 0.073
_refine_ls_extinction_method none
_refine_ls_goodness_of_fit_ref 1.036
_refine_ls_hydrogen_treatment riding
_refine_ls_matrix_type full
_refine_ls_number_parameters 712
_refine_ls_number_reflns 11057
_refine_ls_number_restraints 10
_refine_ls_restrained_S_all 1.045
_refine_ls_R_factor_all 0.1425
_refine_ls_R_factor_gt 0.0617
_refine_ls_shift/su_max 0.057
_refine_ls_shift/su_mean 0.002
_refine_ls_structure_factor_coef Fsqd
_refine_ls_weighting_details 'calc w=1/[\s^2^(Fo^2^)+(0.0822P)^2^+7.5689P] where P=(Fo^2^+2Fc^2^)/3'
_refine_ls_weighting_scheme calc
_refine_ls_wR_factor_gt 0.1465
_refine_ls_wR_factor_ref 0.2055
_reflns_number_gt 5856
_reflns_number_total 11057
_reflns_threshold_expression >2sigma(I)
_cod_data_source_file om400458r_si_002.cif
_cod_data_source_block 3b
_cod_depositor_comments
;
The following automatic conversions were performed:

'_symmetry_cell_setting' value 'Monoclinic' changed to 'monoclinic'
according to /home/saulius/struct/CIF-dictionaries/cif_core.dic
dictionary named 'cif_core.dic' version 2.4.2 from 2011-04-26.

Automatic conversion script
Id: cif_fix_values 1891 2012-01-12 08:04:46Z andrius 
;
_cod_original_cell_volume 6283.1(11)
_cod_original_sg_symbol_H-M P2(1)/n
_cod_database_code 4081110

loop_
_symmetry_equiv_pos_as_xyz
'x, y, z'
'-x+1/2, y+1/2, -z+1/2'
'-x, -y, -z'
'x-1/2, -y-1/2, z-1/2'

loop_
_atom_site_label
_atom_site_type_symbol
_atom_site_fract_x
_atom_site_fract_y
_atom_site_fract_z
_atom_site_U_iso_or_equiv
_atom_site_adp_type
_atom_site_occupancy
_atom_site_symmetry_multiplicity
_atom_site_calc_flag
_atom_site_refinement_flags
Zr1 Zr 0.47495(2) 0.73493(4) 0.23290(2) 0.03693(18) Uani 1 1 d .
C1 C 0.5719(2) 0.9500(4) 0.2718(2) 0.0367(12) Uani 1 1 d .
C2 C 0.4968(2) 0.9085(4) 0.2735(2) 0.0419(14) Uani 1 1 d .
C11 C 0.5961(2) 0.8751(4) 0.2307(2) 0.0390(13) Uani 1 1 d .
C12 C 0.6699(3) 0.8491(5) 0.2564(2) 0.0447(14) Uani 1 1 d .
C13 C 0.7182(3) 0.9266(6) 0.2677(3) 0.0664(19) Uani 1 1 d .
H13A H 0.7062 0.9983 0.2617 0.080 Uiso 1 1 calc R
C14 C 0.7841(3) 0.8993(7) 0.2878(3) 0.077(2) Uani 1 1 d .
H14A H 0.8158 0.9528 0.2942 0.092 Uiso 1 1 calc R
C15 C 0.8032(3) 0.7962(7) 0.2983(3) 0.077(2) Uani 1 1 d .
H15A H 0.8477 0.7785 0.3121 0.092 Uiso 1 1 calc R
C16 C 0.7565(3) 0.7189(6) 0.2883(3) 0.082(2) Uani 1 1 d .
H16A H 0.7691 0.6477 0.2958 0.098 Uiso 1 1 calc R
C17 C 0.6900(3) 0.7453(5) 0.2671(3) 0.0621(18) Uani 1 1 d .
H17A H 0.6586 0.6911 0.2601 0.075 Uiso 1 1 calc R
C18 C 0.5846(2) 0.9192(5) 0.1696(2) 0.0410(13) Uani 1 1 d .
C19 C 0.5992(4) 1.0225(6) 0.1582(3) 0.073(2) Uani 1 1 d .
H19A H 0.6126 1.0720 0.1877 0.088 Uiso 1 1 calc R
C20 C 0.5942(4) 1.0534(7) 0.1036(3) 0.092(3) Uani 1 1 d .
H20A H 0.6049 1.1232 0.0970 0.111 Uiso 1 1 calc R
C21 C 0.5738(4) 0.9833(7) 0.0595(3) 0.078(2) Uani 1 1 d .
H21A H 0.5702 1.0048 0.0227 0.094 Uiso 1 1 calc R
C22 C 0.5589(4) 0.8816(7) 0.0698(3) 0.082(2) Uani 1 1 d .
H22A H 0.5450 0.8331 0.0397 0.099 Uiso 1 1 calc R
C23 C 0.5640(3) 0.8487(6) 0.1246(3) 0.0639(18) Uani 1 1 d .
H23A H 0.5535 0.7786 0.1308 0.077 Uiso 1 1 calc R
C24 C 0.5661(3) 0.5494(6) 0.3355(3) 0.0617(18) Uani 1 1 d .
H24 H 0.5434 0.4937 0.3497 0.074 Uiso 1 1 calc R
C25 C 0.6040(5) 0.5974(7) 0.3891(3) 0.120(4) Uani 1 1 d .
H25A H 0.5755 0.6049 0.4122 0.144 Uiso 1 1 calc R
H25B H 0.6167 0.6689 0.3816 0.144 Uiso 1 1 calc R
C26 C 0.6647(4) 0.5388(8) 0.4235(4) 0.107(3) Uani 1 1 d .
H26A H 0.6961 0.5909 0.4460 0.129 Uiso 1 1 calc R
H26B H 0.6532 0.4921 0.4499 0.129 Uiso 1 1 calc R
C27 C 0.6964(6) 0.4771(11) 0.3933(5) 0.189(7) Uani 1 1 d .
H27A H 0.7210 0.4217 0.4189 0.227 Uiso 1 1 calc R
H27B H 0.7284 0.5229 0.3848 0.227 Uiso 1 1 calc R
C28 C 0.6580(4) 0.4251(8) 0.3403(4) 0.109(3) Uani 1 1 d .
H28A H 0.6451 0.3547 0.3493 0.131 Uiso 1 1 calc R
H28B H 0.6862 0.4149 0.3172 0.131 Uiso 1 1 calc R
C29 C 0.5971(4) 0.4836(8) 0.3051(3) 0.114(3) Uani 1 1 d .
H29A H 0.6086 0.5282 0.2778 0.137 Uiso 1 1 calc R
H29B H 0.5652 0.4312 0.2836 0.137 Uiso 1 1 calc R
C30 C 0.4513(3) 0.6109(4) 0.3116(2) 0.0449(14) Uani 1 1 d .
C31 C 0.4390(3) 0.5423(5) 0.3559(3) 0.0571(17) Uani 1 1 d .
C32 C 0.4350(3) 0.5872(7) 0.4050(3) 0.077(2) Uani 1 1 d .
H32A H 0.4387 0.6610 0.4100 0.093 Uiso 1 1 calc R
C33 C 0.4253(4) 0.5224(10) 0.4475(4) 0.107(3) Uani 1 1 d .
H33A H 0.4234 0.5525 0.4812 0.128 Uiso 1 1 calc R
C34 C 0.4184(5) 0.4127(10) 0.4388(5) 0.109(3) Uani 1 1 d .
H34A H 0.4114 0.3692 0.4667 0.131 Uiso 1 1 calc R
C35 C 0.4217(4) 0.3701(8) 0.3917(4) 0.103(3) Uani 1 1 d .
H35A H 0.4179 0.2963 0.3868 0.123 Uiso 1 1 calc R
C36 C 0.4308(3) 0.4335(6) 0.3488(3) 0.076(2) Uani 1 1 d .
H36A H 0.4313 0.4019 0.3150 0.091 Uiso 1 1 calc R
C37 C 0.3390(2) 0.6821(5) 0.2791(2) 0.0453(14) Uani 1 1 d .
H37A H 0.3366 0.6403 0.3117 0.054 Uiso 1 1 calc R
C38 C 0.2955(3) 0.6290(7) 0.2256(3) 0.086(3) Uani 1 1 d .
H38A H 0.3105 0.5562 0.2240 0.104 Uiso 1 1 calc R
H38B H 0.2987 0.6672 0.1926 0.104 Uiso 1 1 calc R
C39 C 0.2233(4) 0.6272(9) 0.2233(4) 0.101(3) Uani 1 1 d .
H39A H 0.1960 0.5969 0.1872 0.121 Uiso 1 1 calc R
H39B H 0.2191 0.5823 0.2538 0.121 Uiso 1 1 calc R
C40 C 0.2001(4) 0.7386(9) 0.2295(5) 0.119(4) Uani 1 1 d .
H40A H 0.1991 0.7807 0.1964 0.143 Uiso 1 1 calc R
H40B H 0.1556 0.7354 0.2308 0.143 Uiso 1 1 calc R
C41 C 0.2441(4) 0.7922(7) 0.2824(5) 0.115(4) Uani 1 1 d .
H41A H 0.2408 0.7552 0.3157 0.138 Uiso 1 1 calc R
H41B H 0.2294 0.8654 0.2835 0.138 Uiso 1 1 calc R
C42 C 0.3160(3) 0.7925(6) 0.2844(4) 0.084(2) Uani 1 1 d .
H42A H 0.3202 0.8365 0.2536 0.101 Uiso 1 1 calc R
H42B H 0.3435 0.8235 0.3203 0.101 Uiso 1 1 calc R
C43 C 0.4360(3) 0.5290(4) 0.1341(2) 0.0447(14) Uani 1 1 d .
H43A H 0.4041 0.5248 0.0954 0.054 Uiso 1 1 calc R
C44 C 0.5047(3) 0.5080(5) 0.1310(3) 0.0646(18) Uani 1 1 d .
H44A H 0.5137 0.5587 0.1049 0.077 Uiso 1 1 calc R
H44B H 0.5374 0.5188 0.1684 0.077 Uiso 1 1 calc R
C45 C 0.5109(4) 0.3948(6) 0.1109(3) 0.076(2) Uani 1 1 d .
H45A H 0.4824 0.3871 0.0715 0.091 Uiso 1 1 calc R
H45B H 0.5559 0.3826 0.1122 0.091 Uiso 1 1 calc R
C46 C 0.4924(4) 0.3116(6) 0.1472(3) 0.081(2) Uani 1 1 d .
H46A H 0.5240 0.3132 0.1856 0.097 Uiso 1 1 calc R
H46B H 0.4938 0.2409 0.1314 0.097 Uiso 1 1 calc R
C47 C 0.4239(4) 0.3329(5) 0.1493(3) 0.071(2) Uani 1 1 d .
H47A H 0.4139 0.2812 0.1744 0.086 Uiso 1 1 calc R
H47B H 0.3919 0.3237 0.1114 0.086 Uiso 1 1 calc R
C48 C 0.4180(3) 0.4452(5) 0.1704(3) 0.0589(17) Uani 1 1 d .
H48A H 0.3731 0.4572 0.1696 0.071 Uiso 1 1 calc R
H48B H 0.4469 0.4522 0.2097 0.071 Uiso 1 1 calc R
C49 C 0.3930(3) 0.7138(4) 0.1265(2) 0.0401(13) Uani 1 1 d .
C50 C 0.3514(3) 0.6991(4) 0.0643(2) 0.0461(14) Uani 1 1 d .
C51 C 0.2857(4) 0.6744(6) 0.0494(3) 0.080(2) Uani 1 1 d .
H51A H 0.2671 0.6634 0.0779 0.095 Uiso 1 1 calc R
C52 C 0.2463(5) 0.6655(8) -0.0080(4) 0.107(3) Uani 1 1 d .
H52A H 0.2014 0.6509 -0.0179 0.128 Uiso 1 1 calc R
C53 C 0.2752(6) 0.6787(8) -0.0495(4) 0.111(3) Uani 1 1 d .
H53A H 0.2497 0.6725 -0.0878 0.133 Uiso 1 1 calc R
C54 C 0.3398(5) 0.7006(7) -0.0351(3) 0.093(3) Uani 1 1 d .
H54A H 0.3584 0.7095 -0.0637 0.111 Uiso 1 1 calc R
C55 C 0.3796(4) 0.7102(5) 0.0217(3) 0.0684(19) Uani 1 1 d .
H55A H 0.4245 0.7238 0.0311 0.082 Uiso 1 1 calc R
C56 C 0.3650(3) 0.9052(4) 0.1357(2) 0.0448(14) Uani 1 1 d .
H56A H 0.3824 0.9536 0.1683 0.054 Uiso 1 1 calc R
C57 C 0.2910(3) 0.9126(6) 0.1209(3) 0.075(2) Uani 1 1 d .
H57A H 0.2782 0.8824 0.1517 0.090 Uiso 1 1 calc R
H57B H 0.2695 0.8717 0.0866 0.090 Uiso 1 1 calc R
C58 C 0.2690(4) 1.0285(6) 0.1116(4) 0.089(3) Uani 1 1 d .
H58A H 0.2212 1.0316 0.1001 0.107 Uiso 1 1 calc R
H58B H 0.2868 1.0673 0.1473 0.107 Uiso 1 1 calc R
C59 C 0.2912(4) 1.0821(6) 0.0667(3) 0.087(3) Uani 1 1 d .
H59A H 0.2681 1.0505 0.0298 0.104 Uiso 1 1 calc R
H59B H 0.2799 1.1575 0.0648 0.104 Uiso 1 1 calc R
C60 C 0.3645(4) 1.0707(5) 0.0794(3) 0.075(2) Uani 1 1 d .
H60A H 0.3876 1.1125 0.1131 0.090 Uiso 1 1 calc R
H60B H 0.3762 1.0991 0.0477 0.090 Uiso 1 1 calc R
C61 C 0.3867(3) 0.9552(5) 0.0893(3) 0.0579(17) Uani 1 1 d .
H61A H 0.3682 0.9150 0.0542 0.070 Uiso 1 1 calc R
H61B H 0.4344 0.9519 0.1003 0.070 Uiso 1 1 calc R
C62 C 0.6621(6) 0.6194(9) 0.1145(5) 0.133(4) Uani 1 1 d D
H62A H 0.6320 0.6498 0.1320 0.159 Uiso 1 1 calc R
H62B H 0.6801 0.5536 0.1344 0.159 Uiso 1 1 calc R
C63 C 0.6273(6) 0.5970(11) 0.0542(6) 0.180(6) Uani 1 1 d D
H63A H 0.5844 0.6315 0.0419 0.216 Uiso 1 1 calc R
H63B H 0.6209 0.5205 0.0480 0.216 Uiso 1 1 calc R
C64 C 0.6687(7) 0.6397(12) 0.0225(5) 0.181(6) Uani 1 1 d D
H64A H 0.6429 0.6852 -0.0085 0.217 Uiso 1 1 calc R
H64B H 0.6872 0.5817 0.0066 0.217 Uiso 1 1 calc R
C65 C 0.7215(7) 0.7018(12) 0.0637(6) 0.175(6) Uani 1 1 d D
H65A H 0.7643 0.6743 0.0652 0.210 Uiso 1 1 calc R
H65B H 0.7188 0.7763 0.0521 0.210 Uiso 1 1 calc R
C66 C 0.6030(10) 1.053(2) 0.5492(10) 0.296(19) Uani 1 1 d D
H66A H 0.5829 1.0080 0.5159 0.355 Uiso 1 1 calc R
H66B H 0.5809 1.0350 0.5763 0.355 Uiso 1 1 calc R
C67 C 0.6730(15) 1.0116(14) 0.5754(8) 0.268(14) Uani 1 1 d D
H67A H 0.6870 1.0069 0.6167 0.322 Uiso 1 1 calc R
H67B H 0.6803 0.9439 0.5592 0.322 Uiso 1 1 calc R
C68 C 0.7030(10) 1.105(2) 0.5548(10) 0.259(11) Uani 1 1 d D
H68A H 0.7189 1.0825 0.5242 0.311 Uiso 1 1 calc R
H68B H 0.7399 1.1334 0.5858 0.311 Uiso 1 1 calc R
C69 C 0.6496(13) 1.1878(19) 0.5337(10) 0.234(10) Uani 1 1 d D
H69A H 0.6628 1.2504 0.5580 0.281 Uiso 1 1 calc R
H69B H 0.6478 1.2091 0.4956 0.281 Uiso 1 1 calc R
O1 O 0.55848(17) 0.7804(3) 0.22494(15) 0.0417(9) Uani 1 1 d .
O2 O 0.7139(5) 0.6927(10) 0.1183(5) 0.229(5) Uani 1 1 d D
O3 O 0.5837(11) 1.159(3) 0.5312(11) 0.451(18) Uani 1 1 d D
N1 N 0.5080(2) 0.6101(4) 0.29964(19) 0.0460(12) Uani 1 1 d .
N2 N 0.4081(2) 0.6822(4) 0.28062(19) 0.0451(11) Uani 1 1 d .
N3 N 0.4329(2) 0.6361(3) 0.15627(19) 0.0442(11) Uani 1 1 d .
N4 N 0.3950(2) 0.8009(3) 0.15715(19) 0.0415(11) Uani 1 1 d .
B3 B 0.5671(3) 0.8846(6) 0.3298(3) 0.0468(17) Uani 1 1 d .
H3 H 0.5870 0.8033 0.3408 0.056 Uiso 1 1 calc R
B4 B 0.6199(4) 0.9944(6) 0.3386(3) 0.0525(18) Uani 1 1 d .
H4 H 0.6740 0.9867 0.3560 0.063 Uiso 1 1 calc R
B5 B 0.5812(3) 1.0843(5) 0.2835(3) 0.0482(17) Uani 1 1 d .
H5 H 0.6101 1.1356 0.2646 0.058 Uiso 1 1 calc R
B6 B 0.5043(3) 1.0277(5) 0.2420(3) 0.0449(16) Uani 1 1 d .
H6 H 0.4828 1.0409 0.1957 0.054 Uiso 1 1 calc R
B7 B 0.4940(4) 0.9276(6) 0.3406(3) 0.0545(19) Uani 1 1 d .
H7 H 0.4656 0.8757 0.3597 0.065 Uiso 1 1 calc R
B8 B 0.5705(4) 0.9804(6) 0.3820(3) 0.061(2) Uani 1 1 d .
H8 H 0.5921 0.9627 0.4279 0.074 Uiso 1 1 calc R
B9 B 0.5792(4) 1.1074(6) 0.3532(3) 0.059(2) Uani 1 1 d .
H9 H 0.6062 1.1737 0.3800 0.071 Uiso 1 1 calc R
B10 B 0.5074(4) 1.1289(6) 0.2928(3) 0.0574(19) Uani 1 1 d .
H10 H 0.4878 1.2098 0.2800 0.069 Uiso 1 1 calc R
B11 B 0.4549(4) 1.0172(6) 0.2854(3) 0.0546(19) Uani 1 1 d .
H11 H 0.4008 1.0245 0.2677 0.065 Uiso 1 1 calc R
B12 B 0.5006(4) 1.0660(6) 0.3540(3) 0.062(2) Uani 1 1 d .
H12 H 0.4765 1.1056 0.3815 0.075 Uiso 1 1 calc R

loop_
_atom_site_aniso_label
_atom_site_aniso_U_11
_atom_site_aniso_U_22
_atom_site_aniso_U_33
_atom_site_aniso_U_23
_atom_site_aniso_U_13
_atom_site_aniso_U_12
Zr1 0.0324(3) 0.0340(3) 0.0432(3) 0.0008(3) 0.0111(2) -0.0027(2)
C1 0.027(3) 0.035(3) 0.043(3) 0.003(3) 0.005(2) -0.002(2)
C2 0.029(3) 0.049(4) 0.049(3) -0.005(3) 0.014(3) -0.003(3)
C11 0.030(3) 0.036(3) 0.048(3) 0.005(3) 0.009(2) -0.002(2)
C12 0.036(3) 0.051(4) 0.049(3) 0.005(3) 0.017(3) -0.002(3)
C13 0.037(4) 0.059(4) 0.098(5) 0.009(4) 0.016(3) -0.001(3)
C14 0.032(4) 0.095(6) 0.102(6) -0.008(5) 0.020(4) -0.012(4)
C15 0.030(4) 0.108(7) 0.085(5) -0.010(5) 0.009(3) 0.011(4)
C16 0.047(4) 0.078(5) 0.110(6) 0.003(5) 0.013(4) 0.025(4)
C17 0.038(3) 0.056(4) 0.085(5) -0.003(4) 0.011(3) 0.005(3)
C18 0.030(3) 0.047(4) 0.047(3) 0.003(3) 0.014(3) 0.000(3)
C19 0.102(6) 0.062(5) 0.059(4) 0.005(4) 0.032(4) -0.031(4)
C20 0.125(7) 0.090(6) 0.066(5) 0.025(5) 0.036(5) -0.025(5)
C21 0.078(5) 0.103(7) 0.056(5) 0.021(5) 0.024(4) 0.007(5)
C22 0.095(6) 0.095(7) 0.055(4) 0.000(4) 0.024(4) 0.006(5)
C23 0.075(5) 0.062(5) 0.057(4) 0.000(4) 0.026(4) -0.005(4)
C24 0.043(4) 0.077(5) 0.061(4) 0.002(4) 0.011(3) 0.019(3)
C25 0.131(8) 0.096(7) 0.080(6) -0.016(5) -0.037(5) 0.061(6)
C26 0.084(6) 0.116(8) 0.088(6) -0.005(5) -0.017(5) 0.037(6)
C27 0.130(10) 0.199(14) 0.160(11) -0.019(10) -0.058(9) 0.104(10)
C28 0.101(7) 0.136(8) 0.084(6) 0.023(6) 0.023(5) 0.080(6)
C29 0.093(6) 0.138(8) 0.087(6) -0.007(6) -0.001(5) 0.074(6)
C30 0.044(3) 0.040(3) 0.047(3) 0.008(3) 0.009(3) -0.003(3)
C31 0.049(4) 0.062(5) 0.060(4) 0.014(3) 0.019(3) 0.001(3)
C32 0.074(5) 0.094(6) 0.070(5) 0.016(4) 0.032(4) 0.011(4)
C33 0.088(7) 0.168(11) 0.066(5) 0.026(6) 0.028(5) 0.011(7)
C34 0.107(8) 0.124(9) 0.094(7) 0.045(7) 0.030(6) -0.016(7)
C35 0.117(8) 0.083(7) 0.095(7) 0.032(6) 0.019(6) -0.027(5)
C36 0.079(5) 0.067(5) 0.073(5) 0.011(4) 0.016(4) -0.020(4)
C37 0.030(3) 0.052(4) 0.058(4) 0.013(3) 0.021(3) 0.003(3)
C38 0.059(5) 0.116(7) 0.094(6) -0.038(5) 0.040(4) -0.034(4)
C39 0.056(5) 0.151(9) 0.103(6) -0.032(6) 0.034(5) -0.034(6)
C40 0.040(5) 0.153(10) 0.163(10) 0.082(8) 0.032(5) 0.012(6)
C41 0.050(5) 0.075(6) 0.236(12) -0.004(7) 0.070(7) 0.006(4)
C42 0.050(4) 0.063(5) 0.145(7) -0.003(5) 0.040(5) 0.004(3)
C43 0.048(4) 0.027(3) 0.052(3) -0.010(3) 0.009(3) 0.002(3)
C44 0.062(4) 0.051(4) 0.087(5) -0.004(4) 0.032(4) 0.003(3)
C45 0.069(5) 0.072(5) 0.088(5) -0.010(4) 0.027(4) 0.025(4)
C46 0.091(6) 0.044(4) 0.097(6) -0.013(4) 0.018(5) 0.016(4)
C47 0.082(5) 0.035(4) 0.092(5) -0.008(4) 0.022(4) -0.005(3)
C48 0.062(4) 0.040(4) 0.078(4) -0.005(3) 0.027(4) -0.003(3)
C49 0.036(3) 0.037(3) 0.045(3) -0.002(3) 0.012(3) -0.007(2)
C50 0.049(4) 0.035(3) 0.046(3) -0.005(3) 0.007(3) -0.003(3)
C51 0.066(5) 0.094(6) 0.066(5) -0.016(4) 0.004(4) -0.021(4)
C52 0.084(6) 0.105(8) 0.095(7) -0.020(6) -0.020(6) -0.016(5)
C53 0.147(10) 0.092(7) 0.062(6) -0.007(5) -0.007(6) -0.012(7)
C54 0.142(9) 0.080(6) 0.054(5) -0.005(4) 0.029(5) -0.016(6)
C55 0.085(5) 0.070(5) 0.053(4) -0.011(4) 0.026(4) -0.012(4)
C56 0.045(3) 0.035(3) 0.051(3) 0.000(3) 0.011(3) 0.005(3)
C57 0.048(4) 0.074(5) 0.100(6) 0.021(4) 0.020(4) 0.015(4)
C58 0.057(5) 0.073(6) 0.130(7) 0.013(5) 0.022(5) 0.031(4)
C59 0.096(6) 0.057(5) 0.079(5) 0.001(4) -0.008(5) 0.023(4)
C60 0.102(6) 0.041(4) 0.079(5) 0.012(4) 0.027(4) 0.011(4)
C61 0.075(5) 0.041(4) 0.062(4) 0.010(3) 0.027(4) 0.006(3)
C62 0.114(9) 0.137(10) 0.155(11) 0.075(9) 0.058(8) -0.016(7)
C63 0.127(11) 0.160(13) 0.238(17) -0.022(13) 0.040(13) -0.051(9)
C64 0.199(15) 0.226(16) 0.123(10) -0.053(11) 0.061(11) -0.065(13)
C65 0.177(13) 0.233(16) 0.132(10) 0.001(11) 0.074(10) -0.077(12)
C66 0.24(2) 0.46(4) 0.27(3) -0.25(3) 0.20(2) -0.15(2)
C67 0.49(4) 0.156(16) 0.25(2) 0.080(15) 0.25(3) 0.08(2)
C68 0.21(2) 0.33(3) 0.26(2) -0.07(2) 0.11(2) 0.00(2)
C69 0.22(2) 0.28(3) 0.25(2) -0.036(19) 0.13(2) -0.05(2)
O1 0.038(2) 0.034(2) 0.053(2) -0.0027(18) 0.0161(17) -0.0043(16)
O2 0.204(11) 0.277(14) 0.214(12) 0.014(10) 0.079(9) 0.003(10)
O3 0.53(4) 0.55(5) 0.31(2) -0.08(3) 0.20(3) -0.06(4)
N1 0.036(3) 0.050(3) 0.050(3) 0.004(2) 0.012(2) 0.002(2)
N2 0.034(3) 0.045(3) 0.057(3) 0.007(2) 0.016(2) 0.004(2)
N3 0.042(3) 0.033(3) 0.053(3) -0.003(2) 0.010(2) 0.003(2)
N4 0.041(3) 0.030(3) 0.050(3) 0.001(2) 0.011(2) 0.001(2)
B3 0.050(4) 0.046(4) 0.043(4) 0.000(3) 0.013(3) -0.007(3)
B4 0.046(4) 0.053(5) 0.052(4) -0.004(4) 0.006(3) -0.003(3)
B5 0.049(4) 0.030(4) 0.064(4) -0.002(3) 0.017(4) -0.009(3)
B6 0.036(4) 0.037(4) 0.056(4) 0.005(3) 0.009(3) 0.003(3)
B7 0.063(5) 0.055(5) 0.054(4) -0.012(4) 0.031(4) -0.012(4)
B8 0.076(6) 0.051(5) 0.048(4) -0.009(4) 0.010(4) -0.002(4)
B9 0.058(5) 0.054(5) 0.064(5) -0.013(4) 0.018(4) -0.019(4)
B10 0.059(5) 0.034(4) 0.075(5) -0.006(4) 0.017(4) -0.001(3)
B11 0.046(4) 0.052(5) 0.068(5) -0.015(4) 0.022(4) 0.005(3)
B12 0.067(5) 0.053(5) 0.072(5) -0.017(4) 0.029(4) 0.001(4)

loop_
_atom_type_symbol
_atom_type_description
_atom_type_scat_dispersion_real
_atom_type_scat_dispersion_imag
_atom_type_scat_source
C C 0.0033 0.0016 'International Tables Vol C Tables 4.2.6.8 and 6.1.1.4'
H H 0.0000 0.0000 'International Tables Vol C Tables 4.2.6.8 and 6.1.1.4'
B B 0.0013 0.0007 'International Tables Vol C Tables 4.2.6.8 and 6.1.1.4'
N N 0.0061 0.0033 'International Tables Vol C Tables 4.2.6.8 and 6.1.1.4'
O O 0.0106 0.0060 'International Tables Vol C Tables 4.2.6.8 and 6.1.1.4'
Zr Zr -2.9673 0.5597 'International Tables Vol C Tables 4.2.6.8 and 6.1.1.4'

loop_
_geom_angle_atom_site_label_1
_geom_angle_atom_site_label_2
_geom_angle_atom_site_label_3
_geom_angle
O1 Zr1 N3 101.74(16)
O1 Zr1 N1 101.72(16)
N3 Zr1 N1 100.97(17)
O1 Zr1 N4 106.37(15)
N3 Zr1 N4 59.92(16)
N1 Zr1 N4 148.59(16)
O1 Zr1 N2 155.46(16)
N3 Zr1 N2 98.11(17)
N1 Zr1 N2 60.06(16)
N4 Zr1 N2 95.99(16)
O1 Zr1 C2 73.66(16)
N3 Zr1 C2 148.10(18)
N1 Zr1 C2 110.91(18)
N4 Zr1 C2 90.51(17)
N2 Zr1 C2 96.58(17)
O1 Zr1 C49 104.84(15)
N3 Zr1 C49 30.25(15)
N1 Zr1 C49 128.05(17)
N4 Zr1 C49 29.73(15)
N2 Zr1 C49 99.58(16)
C2 Zr1 C49 119.05(18)
O1 Zr1 C30 130.32(16)
N3 Zr1 C30 100.61(17)
N1 Zr1 C30 30.22(16)
N4 Zr1 C30 123.23(17)
N2 Zr1 C30 29.84(16)
C2 Zr1 C30 106.15(18)
C49 Zr1 C30 116.42(16)
C11 C1 B3 112.9(4)
C11 C1 B6 118.0(4)
B3 C1 B6 111.2(4)
C11 C1 B5 130.0(5)
B3 C1 B5 111.6(5)
B6 C1 B5 63.1(4)
C11 C1 C2 110.5(4)
B3 C1 C2 60.4(3)
B6 C1 C2 60.3(3)
B5 C1 C2 110.6(4)
C11 C1 B4 125.9(4)
B3 C1 B4 61.5(4)
B6 C1 B4 112.8(5)
B5 C1 B4 61.4(4)
C2 C1 B4 110.0(4)
B7 C2 B11 61.8(4)
B7 C2 C1 108.7(4)
B11 C2 C1 108.7(4)
B7 C2 B3 62.1(4)
B11 C2 B3 111.8(5)
C1 C2 B3 59.2(3)
B7 C2 B6 111.4(5)
B11 C2 B6 61.6(4)
C1 C2 B6 59.5(3)
B3 C2 B6 109.5(4)
B7 C2 Zr1 118.5(4)
B11 C2 Zr1 139.4(4)
C1 C2 Zr1 108.8(3)
B3 C2 Zr1 100.6(3)
B6 C2 Zr1 129.4(4)
O1 C11 C12 110.0(4)
O1 C11 C18 107.3(4)
C12 C11 C18 106.8(4)
O1 C11 C1 104.9(4)
C12 C11 C1 111.6(4)
C18 C11 C1 115.9(4)
C17 C12 C13 117.3(5)
C17 C12 C11 120.0(5)
C13 C12 C11 122.7(5)
C14 C13 C12 120.9(7)
C15 C14 C13 121.1(7)
C14 C15 C16 119.0(6)
C15 C16 C17 120.5(7)
C12 C17 C16 121.2(6)
C23 C18 C19 117.7(6)
C23 C18 C11 118.1(5)
C19 C18 C11 123.9(5)
C20 C19 C18 121.0(7)
C21 C20 C19 120.8(7)
C22 C21 C20 119.0(7)
C21 C22 C23 121.0(7)
C18 C23 C22 120.4(7)
C29 C24 C25 120.7(7)
C29 C24 N1 115.3(6)
C25 C24 N1 116.6(6)
C24 C25 C26 116.3(7)
C27 C26 C25 116.9(8)
C26 C27 C28 120.1(9)
C27 C28 C29 115.6(8)
C24 C29 C28 116.4(7)
N2 C30 N1 112.8(5)
N2 C30 C31 123.5(5)
N1 C30 C31 123.7(5)
N2 C30 Zr1 57.0(3)
N1 C30 Zr1 55.8(3)
C31 C30 Zr1 179.2(4)
C32 C31 C36 118.4(7)
C32 C31 C30 120.2(6)
C36 C31 C30 121.5(6)
C31 C32 C33 120.2(8)
C34 C33 C32 119.3(9)
C35 C34 C33 120.4(9)
C34 C35 C36 121.1(9)
C31 C36 C35 120.6(8)
N2 C37 C42 111.1(5)
N2 C37 C38 110.5(5)
C42 C37 C38 111.2(6)
C37 C38 C39 111.4(6)
C40 C39 C38 110.4(7)
C41 C40 C39 111.7(7)
C40 C41 C42 111.5(8)
C37 C42 C41 111.0(6)
N3 C43 C48 110.9(5)
N3 C43 C44 110.1(5)
C48 C43 C44 110.8(5)
C45 C44 C43 111.6(5)
C46 C45 C44 112.0(6)
C45 C46 C47 110.5(6)
C46 C47 C48 111.6(6)
C43 C48 C47 111.4(5)
N4 C49 N3 112.6(5)
N4 C49 C50 125.6(5)
N3 C49 C50 121.8(5)
N4 C49 Zr1 57.3(3)
N3 C49 Zr1 55.4(3)
C50 C49 Zr1 175.0(4)
C51 C50 C55 119.2(6)
C51 C50 C49 120.5(6)
C55 C50 C49 120.3(5)
C50 C51 C52 120.9(8)
C53 C52 C51 118.8(9)
C54 C53 C52 120.5(8)
C53 C54 C55 121.4(8)
C50 C55 C54 119.2(7)
N4 C56 C57 116.2(5)
N4 C56 C61 115.5(5)
C57 C56 C61 110.9(5)
C56 C57 C58 110.2(6)
C59 C58 C57 112.1(6)
C60 C59 C58 111.7(6)
C59 C60 C61 112.0(6)
C56 C61 C60 110.9(5)
O2 C62 C63 108.5(9)
C62 C63 C64 106.5(9)
C63 C64 C65 106.4(9)
O2 C65 C64 108.3(9)
O3 C66 C67 126.6(19)
C68 C67 C66 94.0(14)
C67 C68 C69 106.8(18)
O3 C69 C68 118(2)
C11 O1 Zr1 138.4(3)
C62 O2 C65 108.8(10)
C66 O3 C69 92(2)
C30 N1 C24 121.1(5)
C30 N1 Zr1 94.0(3)
C24 N1 Zr1 144.0(4)
C30 N2 C37 121.2(5)
C30 N2 Zr1 93.1(3)
C37 N2 Zr1 143.5(4)
C49 N3 C43 123.8(5)
C49 N3 Zr1 94.3(3)
C43 N3 Zr1 141.8(4)
C49 N4 C56 126.4(5)
C49 N4 Zr1 92.9(3)
C56 N4 Zr1 138.6(3)
C1 B3 C2 60.4(3)
C1 B3 B8 107.6(5)
C2 B3 B8 107.2(5)
C1 B3 B4 60.4(4)
C2 B3 B4 109.1(5)
B8 B3 B4 60.3(4)
C1 B3 B7 107.0(5)
C2 B3 B7 58.7(4)
B8 B3 B7 60.0(4)
B4 B3 B7 108.5(5)
C1 B4 B3 58.1(3)
C1 B4 B5 58.6(3)
B3 B4 B5 106.6(5)
C1 B4 B8 105.5(5)
B3 B4 B8 59.9(4)
B5 B4 B8 108.5(5)
C1 B4 B9 106.0(5)
B3 B4 B9 107.9(5)
B5 B4 B9 60.5(4)
B8 B4 B9 60.7(4)
C1 B5 B4 60.0(4)
C1 B5 B9 106.8(5)
B4 B5 B9 60.0(4)
C1 B5 B10 105.8(5)
B4 B5 B10 108.3(5)
B9 B5 B10 60.4(4)
C1 B5 B6 58.4(3)
B4 B5 B6 107.9(5)
B9 B5 B6 108.2(5)
B10 B5 B6 59.9(4)
C1 B6 C2 60.1(3)
C1 B6 B11 107.2(5)
C2 B6 B11 59.0(4)
C1 B6 B10 105.8(5)
C2 B6 B10 106.3(5)
B11 B6 B10 60.1(4)
C1 B6 B5 58.5(3)
C2 B6 B5 106.9(5)
B11 B6 B5 108.0(5)
B10 B6 B5 59.7(4)
C2 B7 B11 59.2(4)
C2 B7 B8 107.3(5)
B11 B7 B8 109.4(5)
C2 B7 B12 107.2(5)
B11 B7 B12 60.5(4)
B8 B7 B12 61.2(4)
C2 B7 B3 59.1(3)
B11 B7 B3 107.3(5)
B8 B7 B3 59.6(4)
B12 B7 B3 108.0(5)
B3 B8 B7 60.4(4)
B3 B8 B4 59.9(4)
B7 B8 B4 108.5(5)
B3 B8 B9 107.2(5)
B7 B8 B9 107.6(5)
B4 B8 B9 59.8(4)
B3 B8 B12 107.3(5)
B7 B8 B12 59.5(4)
B4 B8 B12 107.7(5)
B9 B8 B12 59.7(4)
B4 B9 B5 59.5(4)
B4 B9 B12 108.0(5)
B5 B9 B12 107.3(5)
B4 B9 B8 59.5(4)
B5 B9 B8 106.8(5)
B12 B9 B8 60.5(4)
B4 B9 B10 107.4(5)
B5 B9 B10 59.8(4)
B12 B9 B10 59.4(4)
B8 B9 B10 107.3(5)
B12 B10 B11 60.2(4)
B12 B10 B5 107.9(5)
B11 B10 B5 108.0(5)
B12 B10 B6 107.6(5)
B11 B10 B6 59.4(4)
B5 B10 B6 60.4(4)
B12 B10 B9 60.2(4)
B11 B10 B9 108.3(5)
B5 B10 B9 59.8(4)
B6 B10 B9 108.0(5)
C2 B11 B6 59.4(3)
C2 B11 B7 59.0(4)
B6 B11 B7 107.3(5)
C2 B11 B10 106.9(5)
B6 B11 B10 60.5(4)
B7 B11 B10 107.4(5)
C2 B11 B12 106.5(5)
B6 B11 B12 108.1(5)
B7 B11 B12 59.9(4)
B10 B11 B12 59.7(4)
B7 B12 B10 107.4(5)
B7 B12 B11 59.6(4)
B10 B12 B11 60.0(4)
B7 B12 B9 107.5(5)
B10 B12 B9 60.5(4)
B11 B12 B9 108.4(5)
B7 B12 B8 59.3(4)
B10 B12 B8 107.6(5)
B11 B12 B8 107.2(5)
B9 B12 B8 59.8(4)

loop_
_geom_bond_atom_site_label_1
_geom_bond_atom_site_label_2
_geom_bond_distance
Zr1 O1 1.954(3)
Zr1 N3 2.195(4)
Zr1 N1 2.214(5)
Zr1 N4 2.240(4)
Zr1 N2 2.244(4)
Zr1 C2 2.371(6)
Zr1 C49 2.658(5)
Zr1 C30 2.671(5)
C1 C11 1.595(7)
C1 B3 1.689(8)
C1 B6 1.699(8)
C1 B5 1.702(8)
C1 C2 1.710(7)
C1 B4 1.728(8)
C2 B7 1.703(8)
C2 B11 1.707(8)
C2 B3 1.711(8)
C2 B6 1.713(8)
C11 O1 1.413(6)
C11 C12 1.533(7)
C11 C18 1.554(7)
C12 C17 1.365(8)
C12 C13 1.379(8)
C13 C14 1.378(8)
C14 C15 1.350(10)
C15 C16 1.354(10)
C16 C17 1.388(8)
C18 C23 1.375(8)
C18 C19 1.379(8)
C19 C20 1.377(9)
C20 C21 1.357(10)
C21 C22 1.355(10)
C22 C23 1.390(9)
C24 C29 1.421(9)
C24 C25 1.441(9)
C24 N1 1.479(7)
C25 C26 1.492(10)
C26 C27 1.399(13)
C27 C28 1.453(13)
C28 C29 1.499(9)
C30 N2 1.331(7)
C30 N1 1.348(7)
C30 C31 1.485(8)
C31 C32 1.370(9)
C31 C36 1.374(9)
C32 C33 1.401(11)
C33 C34 1.386(13)
C34 C35 1.309(12)
C35 C36 1.392(10)
C37 N2 1.471(6)
C37 C42 1.486(8)
C37 C38 1.501(8)
C38 C39 1.533(9)
C39 C40 1.503(12)
C40 C41 1.497(13)
C41 C42 1.529(9)
C43 N3 1.457(6)
C43 C48 1.512(8)
C43 C44 1.527(8)
C44 C45 1.519(9)
C45 C46 1.513(10)
C46 C47 1.513(9)
C47 C48 1.518(8)
C49 N4 1.320(6)
C49 N3 1.343(6)
C49 C50 1.515(7)
C50 C51 1.370(8)
C50 C55 1.389(8)
C51 C52 1.401(10)
C52 C53 1.379(12)
C53 C54 1.342(12)
C54 C55 1.391(10)
C56 N4 1.473(6)
C56 C57 1.512(8)
C56 C61 1.513(8)
C57 C58 1.516(9)
C58 C59 1.508(10)
C59 C60 1.507(10)
C60 C61 1.513(8)
C62 O2 1.419(8)
C62 C63 1.461(8)
C63 C64 1.471(9)
C64 C65 1.472(9)
C65 O2 1.424(8)
C66 O3 1.421(10)
C66 C67 1.516(10)
C67 C68 1.498(10)
C68 C69 1.508(10)
C69 O3 1.442(10)
B3 B8 1.747(10)
B3 B4 1.747(10)
B3 B7 1.761(10)
B4 B5 1.751(10)
B4 B8 1.754(11)
B4 B9 1.759(10)
B5 B9 1.767(10)
B5 B10 1.768(10)
B5 B6 1.779(9)
B6 B11 1.751(10)
B6 B10 1.771(10)
B7 B11 1.752(11)
B7 B8 1.753(10)
B7 B12 1.757(10)
B8 B9 1.776(11)
B8 B12 1.787(11)
B9 B12 1.773(10)
B9 B10 1.779(10)
B10 B12 1.759(11)
B10 B11 1.765(10)
B11 B12 1.768(10)
